data_1000279
loop_
_publ_author_name
'Fourquet, J L'
'Gillet, P A'
'Le, Bail A'

_publ_section_title
;
Li/H topotactic exchange on beta-Li(1-x) Nb(1-x) Wx O3 (O <= x <= 0.5):
the series H(1-x)Nb(1-x)WxO3
;
_journal_coden_ASTM MRBUAC
_journal_name_full 'Materials Research Bulletin'
_journal_page_first 1253
_journal_page_last 1260
_journal_paper_doi 10.1016/0025-5408(88)90113-4
_journal_volume 23
_journal_year 1988
_chemical_formula_structural 'H0.6 (Nb0.6 W0.4) O3'
_chemical_formula_sum 'H0.6 Nb0.6 O3 W0.4'
_chemical_name_systematic
;
Hydrogen niobium tungsten oxide (.6/.6/.4/3)
;
_space_group_IT_number 204
_symmetry_cell_setting cubic
_symmetry_Int_Tables_number 204
_symmetry_space_group_name_Hall '-I 2 2 3'
_symmetry_space_group_name_H-M 'I m -3'
_cell_angle_alpha 90
_cell_angle_beta 90
_cell_angle_gamma 90
_cell_formula_units_Z 8
_cell_length_a 7.5875(2)
_cell_length_b 7.5875(2)
_cell_length_c 7.5875(2)
_cell_volume 436.8
_refine_ls_R_factor_all 0.0369
_cod_original_formula_sum 'H.6 Nb.6 O3 W.4'
_cod_database_code 1000279

loop_
_symmetry_equiv_pos_as_xyz
x,y,z
x,-y,-z
-x,y,-z
-x,-y,z
y,z,x
-y,-z,x
y,-z,-x
-y,z,-x
z,x,y
-z,x,-y
-z,-x,y
z,-x,-y
-x,-y,-z
-x,y,z
x,-y,z
x,y,-z
-y,-z,-x
y,z,-x
-y,z,x
y,-z,x
-z,-x,-y
z,-x,y
z,x,-y
-z,x,y
1/2+x,1/2+y,1/2+z
1/2+x,1/2-y,1/2-z
1/2-x,1/2+y,1/2-z
1/2-x,1/2-y,1/2+z
1/2+y,1/2+z,1/2+x
1/2-y,1/2-z,1/2+x
1/2+y,1/2-z,1/2-x
1/2-y,1/2+z,1/2-x
1/2+z,1/2+x,1/2+y
1/2-z,1/2+x,1/2-y
1/2-z,1/2-x,1/2+y
1/2+z,1/2-x,1/2-y
1/2-x,1/2-y,1/2-z
1/2-x,1/2+y,1/2+z
1/2+x,1/2-y,1/2+z
1/2+x,1/2+y,1/2-z
1/2-y,1/2-z,1/2-x
1/2+y,1/2+z,1/2-x
1/2-y,1/2+z,1/2+x
1/2+y,1/2-z,1/2+x
1/2-z,1/2-x,1/2-y
1/2+z,1/2-x,1/2+y
1/2+z,1/2+x,1/2-y
1/2-z,1/2+x,1/2+y

loop_
_atom_site_label
_atom_site_type_symbol
_atom_site_symmetry_multiplicity
_atom_site_Wyckoff_symbol
_atom_site_fract_x
_atom_site_fract_y
_atom_site_fract_z
_atom_site_occupancy
_atom_site_attached_hydrogens
_atom_site_calc_flag
Nb1 Nb5+ 8 c 0.25 0.25 0.25 0.6 0 d
W1 W6+ 8 c 0.25 0.25 0.25 0.4 0 d
O1 O2- 24 g 0. 0.210(2) 0.294(2) 1. 0 d
H1 H1+ 8 c -1. -1. -1. 0.6 0 dum

loop_
_atom_type_symbol
_atom_type_oxidation_number
Nb5+ 5.000
W6+ 6.000
O2- -2.000
H1+ 1.000
